data_1558928
loop_
_publ_author_name
'Zandi, Linda'
'Makungu, Marco'
'Munissi, Joan J. E.'
'Duffy, Sandra'
'Puttreddy, Rakesh'
'von der Heiden, Daniel'
'Rissanen, Kari'
'Avery, Vicky M.'
'Nyandoro, Stephen S.'
'Erd\'elyi, M\'at\'e'

_publ_section_title
;
 Secoiridoids and Iridoids from <i>Morinda asteroscepa</i>.
;
_journal_name_full 'Journal of natural products'
_journal_paper_doi 10.1021/acs.jnatprod.0c00447
_journal_year 2020
_chemical_absolute_configuration ad
_chemical_formula_moiety 'C11 H18 O7'
_chemical_formula_sum 'C11 H18 O7'
_chemical_formula_weight 262.25
_space_group_crystal_system orthorhombic
_space_group_IT_number 19
_space_group_name_Hall 'P 2ac 2ab'
_space_group_name_H-M_alt 'P 21 21 21'
_atom_sites_solution_hydrogens mixed
_atom_sites_solution_primary direct
_audit_creation_date 2019-11-03
_audit_creation_method
;
Olex2 1.2
(compiled May 18 2018 14:05:52 for OlexSys, GUI svn.r5506)
;
_cell_angle_alpha 90
_cell_angle_beta 90
_cell_angle_gamma 90
_cell_formula_units_Z 4
_cell_length_a 7.39944(5)
_cell_length_b 11.11572(8)
_cell_length_c 15.42283(10)
_cell_measurement_reflns_used 18449
_cell_measurement_temperature 123.01(10)
_cell_measurement_theta_max 76.3180
_cell_measurement_theta_min 3.9630
_cell_volume 1268.529(15)
_computing_cell_refinement
;
CrysAlisPro, Agilent Technologies,
Version 1.171.37.35 (release 13-08-2014 CrysAlis171 .NET)
(compiled Aug 13 2014,18:06:01)
;
_computing_data_collection
;
CrysAlisPro, Agilent Technologies,
Version 1.171.37.35 (release 13-08-2014 CrysAlis171 .NET)
(compiled Aug 13 2014,18:06:01)
;
_computing_data_reduction
;
CrysAlisPro, Agilent Technologies,
Version 1.171.37.35 (release 13-08-2014 CrysAlis171 .NET)
(compiled Aug 13 2014,18:06:01)
;
_computing_molecular_graphics 'Olex2 (Dolomanov et al., 2009)'
_computing_publication_material 'Olex2 (Dolomanov et al., 2009)'
_computing_structure_refinement 'ShelXL (Sheldrick, 2015)'
_computing_structure_solution 'ShelXT (Sheldrick, 2015)'
_diffrn_ambient_environment N~2~
_diffrn_ambient_temperature 123.01(10)
_diffrn_detector 'CCD plate'
_diffrn_detector_area_resol_mean 5.1977
_diffrn_detector_type Atlas
_diffrn_measured_fraction_theta_full 0.999
_diffrn_measured_fraction_theta_max 0.999
_diffrn_measurement_details
;
#__ type_ start__ end____ width___ exp.time_
  1 omega   18.00   44.00   1.0000    1.0000
omega____ theta____ kappa____ phi______ frames
    -       41.3676   37.0000   60.0000 26

#__ type_ start__ end____ width___ exp.time_
  2 omega   59.00   95.00   1.0000    1.0000
omega____ theta____ kappa____ phi______ frames
    -       41.3676   37.0000   60.0000 36

#__ type_ start__ end____ width___ exp.time_
  3 omega  114.00  178.00   1.0000    5.0000
omega____ theta____ kappa____ phi______ frames
    -      112.0000   62.0000   48.6314 64

#__ type_ start__ end____ width___ exp.time_
  4 omega  150.00  176.00   1.0000    5.0000
omega____ theta____ kappa____ phi______ frames
    -      112.0000   45.0000   90.0000 26

#__ type_ start__ end____ width___ exp.time_
  5 omega  144.00  178.00   1.0000    5.0000
omega____ theta____ kappa____ phi______ frames
    -      112.0000   77.0000  120.0000 34

#__ type_ start__ end____ width___ exp.time_
  6 omega  117.00  143.00   1.0000    5.0000
omega____ theta____ kappa____ phi______ frames
    -      112.0000   77.0000  150.0000 26

#__ type_ start__ end____ width___ exp.time_
  7 omega   86.00  112.00   1.0000    5.0000
omega____ theta____ kappa____ phi______ frames
    -      112.0000   45.0000   60.0000 26

#__ type_ start__ end____ width___ exp.time_
  8 omega   88.00  114.00   1.0000    5.0000
omega____ theta____ kappa____ phi______ frames
    -      112.0000   45.0000   90.0000 26

#__ type_ start__ end____ width___ exp.time_
  9 omega   83.00  109.00   1.0000    5.0000
omega____ theta____ kappa____ phi______ frames
    -      112.0000   62.0000   48.6314 26

#__ type_ start__ end____ width___ exp.time_
 10 omega   83.00  178.00   1.0000    5.0000
omega____ theta____ kappa____ phi______ frames
    -      112.0000   61.0000    0.0000 95

#__ type_ start__ end____ width___ exp.time_
 11 omega  124.00  178.00   1.0000    5.0000
omega____ theta____ kappa____ phi______ frames
    -      112.0000   61.0000  -60.0000 54

#__ type_ start__ end____ width___ exp.time_
 12 omega   86.00  113.00   1.0000    5.0000
omega____ theta____ kappa____ phi______ frames
    -      112.0000   45.0000  -30.0000 27

#__ type_ start__ end____ width___ exp.time_
 13 omega   80.00  105.00   1.0000    5.0000
omega____ theta____ kappa____ phi______ frames
    -      112.0000   74.0000  -49.7338 25

#__ type_ start__ end____ width___ exp.time_
 14 omega   83.00  118.00   1.0000    5.0000
omega____ theta____ kappa____ phi______ frames
    -      112.0000   61.0000  -60.0000 35

#__ type_ start__ end____ width___ exp.time_
 15 omega   84.00  166.00   1.0000    5.0000
omega____ theta____ kappa____ phi______ frames
    -      112.0000   61.0000 -120.0000 82

#__ type_ start__ end____ width___ exp.time_
 16 omega   80.00  106.00   1.0000    5.0000
omega____ theta____ kappa____ phi______ frames
    -      112.0000   77.0000 -120.0000 26

#__ type_ start__ end____ width___ exp.time_
 17 omega   85.00  125.00   1.0000    5.0000
omega____ theta____ kappa____ phi______ frames
    -      112.0000   52.0000 -155.8780 40

#__ type_ start__ end____ width___ exp.time_
 18 omega   84.00  152.00   1.0000    5.0000
omega____ theta____ kappa____ phi______ frames
    -      112.0000   61.0000 -180.0000 68

#__ type_ start__ end____ width___ exp.time_
 19 omega   79.00  105.00   1.0000    5.0000
omega____ theta____ kappa____ phi______ frames
    -      112.0000   77.0000 -180.0000 26

#__ type_ start__ end____ width___ exp.time_
 20 omega   84.00  158.00   1.0000    5.0000
omega____ theta____ kappa____ phi______ frames
    -      112.0000   61.0000 -150.0000 74

#__ type_ start__ end____ width___ exp.time_
 21 omega   79.00  155.00   1.0000    5.0000
omega____ theta____ kappa____ phi______ frames
    -      112.0000   77.0000  -30.0000 76

#__ type_ start__ end____ width___ exp.time_
 22 omega   83.00  109.00   1.0000    5.0000
omega____ theta____ kappa____ phi______ frames
    -      112.0000   61.0000   30.0000 26

#__ type_ start__ end____ width___ exp.time_
 23 omega   83.00  110.00   1.0000    5.0000
omega____ theta____ kappa____ phi______ frames
    -      112.0000   61.0000   60.0000 27

#__ type_ start__ end____ width___ exp.time_
 24 omega   83.00  109.00   1.0000    5.0000
omega____ theta____ kappa____ phi______ frames
    -      112.0000   61.0000   90.0000 26

#__ type_ start__ end____ width___ exp.time_
 25 omega   81.00  107.00   1.0000    5.0000
omega____ theta____ kappa____ phi______ frames
    -      112.0000   72.0000  114.6848 26

#__ type_ start__ end____ width___ exp.time_
 26 omega   86.00  129.00   1.0000    5.0000
omega____ theta____ kappa____ phi______ frames
    -      112.0000   57.0000   83.1190 43

#__ type_ start__ end____ width___ exp.time_
 27 omega   83.00  160.00   1.0000    5.0000
omega____ theta____ kappa____ phi______ frames
    -      112.0000   61.0000  120.0000 77

#__ type_ start__ end____ width___ exp.time_
 28 omega   83.00  109.00   1.0000    5.0000
omega____ theta____ kappa____ phi______ frames
    -      112.0000   61.0000  150.0000 26

#__ type_ start__ end____ width___ exp.time_
 29 omega   82.00  119.00   1.0000    5.0000
omega____ theta____ kappa____ phi______ frames
    -      112.0000   65.0000  104.8880 37

#__ type_ start__ end____ width___ exp.time_
 30 omega   79.00  105.00   1.0000    5.0000
omega____ theta____ kappa____ phi______ frames
    -      112.0000   77.0000  120.0000 26

#__ type_ start__ end____ width___ exp.time_
 31 omega   80.00  113.00   1.0000    5.0000
omega____ theta____ kappa____ phi______ frames
    -      112.0000   77.0000  150.0000 33

#__ type_ start__ end____ width___ exp.time_
 32 omega   80.00  106.00   1.0000    5.0000
omega____ theta____ kappa____ phi______ frames
    -      112.0000   77.0000    0.0000 26

#__ type_ start__ end____ width___ exp.time_
 33 omega   83.00  110.00   1.0000    5.0000
omega____ theta____ kappa____ phi______ frames
    -      112.0000   61.0000  -90.0000 27

#__ type_ start__ end____ width___ exp.time_
 34 omega   79.00  105.00   1.0000    5.0000
omega____ theta____ kappa____ phi______ frames
    -      112.0000   77.0000 -150.0000 26

#__ type_ start__ end____ width___ exp.time_
 35 omega   80.00  106.00   1.0000    5.0000
omega____ theta____ kappa____ phi______ frames
    -      112.0000   77.0000  -90.0000 26

#__ type_ start__ end____ width___ exp.time_
 36 omega   58.00  142.00   1.0000    5.0000
omega____ theta____ kappa____ phi______ frames
    -      112.0000  178.0000 -150.0000 84

#__ type_ start__ end____ width___ exp.time_
 37 omega   17.00  116.00   1.0000    1.0000
omega____ theta____ kappa____ phi______ frames
    -       41.3676   37.0000  -60.0000 99

#__ type_ start__ end____ width___ exp.time_
 38 omega   40.00   94.00   1.0000    5.0000
omega____ theta____ kappa____ phi______ frames
    -      112.0000  -45.0000    0.0000 54

#__ type_ start__ end____ width___ exp.time_
 39 omega   36.00  116.00   1.0000    5.0000
omega____ theta____ kappa____ phi______ frames
    -      112.0000 -111.0000   60.0000 80

#__ type_ start__ end____ width___ exp.time_
 40 omega   47.00  103.00   1.0000    5.0000
omega____ theta____ kappa____ phi______ frames
    -      112.0000  -94.0000  150.0000 56

#__ type_ start__ end____ width___ exp.time_
 41 omega   32.00   92.00   1.0000    5.0000
omega____ theta____ kappa____ phi______ frames
    -      112.0000  -94.0000  -30.0000 60

#__ type_ start__ end____ width___ exp.time_
 42 omega   36.00  113.00   1.0000    5.0000
omega____ theta____ kappa____ phi______ frames
    -      112.0000 -111.0000  -90.0000 77

#__ type_ start__ end____ width___ exp.time_
 43 omega  114.00  140.00   1.0000    5.0000
omega____ theta____ kappa____ phi______ frames
    -      112.0000  -77.0000 -180.0000 26

#__ type_ start__ end____ width___ exp.time_
 44 omega   37.00   86.00   1.0000    5.0000
omega____ theta____ kappa____ phi______ frames
    -      112.0000  -77.0000 -180.0000 49

#__ type_ start__ end____ width___ exp.time_
 45 omega    1.00   72.00   1.0000    1.0000
omega____ theta____ kappa____ phi______ frames
    -       41.3676  -99.0000   30.0000 71

#__ type_ start__ end____ width___ exp.time_
 46 omega    2.00   81.00   1.0000    1.0000
omega____ theta____ kappa____ phi______ frames
    -       41.3676  -99.0000  120.0000 79

#__ type_ start__ end____ width___ exp.time_
 47 omega   14.00   53.00   1.0000    1.0000
omega____ theta____ kappa____ phi______ frames
    -       41.3676   57.0000   30.0000 39

#__ type_ start__ end____ width___ exp.time_
 48 omega   11.00   98.00   1.0000    1.0000
omega____ theta____ kappa____ phi______ frames
    -       41.3676   77.0000   60.0000 87

#__ type_ start__ end____ width___ exp.time_
 49 omega   10.00  118.00   1.0000    1.0000
omega____ theta____ kappa____ phi______ frames
    -       41.3676   77.0000  150.0000 108

#__ type_ start__ end____ width___ exp.time_
 50 omega    5.00   30.00   1.0000    1.0000
omega____ theta____ kappa____ phi______ frames
    -       41.3676   88.0000 -119.9948 25

#__ type_ start__ end____ width___ exp.time_
 51 omega  -41.00   32.00   1.0000    1.0000
omega____ theta____ kappa____ phi______ frames
    -      -41.3676   37.0000 -150.0000 73

#__ type_ start__ end____ width___ exp.time_
 52 omega  -56.00  -13.00   1.0000    1.0000
omega____ theta____ kappa____ phi______ frames
    -      -41.3676  -57.0000 -180.0000 43

#__ type_ start__ end____ width___ exp.time_
 53 omega  -61.00   -9.00   1.0000    1.0000
omega____ theta____ kappa____ phi______ frames
    -      -41.3676  -77.0000  -90.0000 52

#__ type_ start__ end____ width___ exp.time_
 54 omega  -89.00  -60.00   1.0000    1.0000
omega____ theta____ kappa____ phi______ frames
    -      -41.3676  -57.0000 -180.0000 29

#__ type_ start__ end____ width___ exp.time_
 55 omega -116.00  -91.00   1.0000    1.0000
omega____ theta____ kappa____ phi______ frames
    -      -41.3676  -77.0000  -90.0000 25

#__ type_ start__ end____ width___ exp.time_
 56 omega  -69.00   32.00   1.0000    1.0000
omega____ theta____ kappa____ phi______ frames
    -      -41.3676   57.0000  -60.0000 101
;
_diffrn_measurement_device 'four-circle diffractometer'
_diffrn_measurement_device_type 'SuperNova, Dual, Cu at zero, Atlas'
_diffrn_measurement_method '\w scans'
_diffrn_orient_matrix_UB_11 -0.0806431000
_diffrn_orient_matrix_UB_12 -0.0835388000
_diffrn_orient_matrix_UB_13 0.0696355000
_diffrn_orient_matrix_UB_21 0.1886186000
_diffrn_orient_matrix_UB_22 -0.0148850000
_diffrn_orient_matrix_UB_23 0.0409662000
_diffrn_orient_matrix_UB_31 -0.0359826000
_diffrn_orient_matrix_UB_32 0.1095234000
_diffrn_orient_matrix_UB_33 0.0587400000
_diffrn_radiation_monochromator mirror
_diffrn_radiation_probe x-ray
_diffrn_radiation_type CuK\a
_diffrn_radiation_wavelength 1.54184
_diffrn_reflns_av_R_equivalents 0.0253
_diffrn_reflns_av_unetI/netI 0.0103
_diffrn_reflns_Laue_measured_fraction_full 0.999
_diffrn_reflns_Laue_measured_fraction_max 0.999
_diffrn_reflns_limit_h_max 8
_diffrn_reflns_limit_h_min -8
_diffrn_reflns_limit_k_max 13
_diffrn_reflns_limit_k_min -13
_diffrn_reflns_limit_l_max 18
_diffrn_reflns_limit_l_min -18
_diffrn_reflns_number 18210
_diffrn_reflns_point_group_measured_fraction_full 1.000
_diffrn_reflns_point_group_measured_fraction_max 1.000
_diffrn_reflns_theta_full 66.645
_diffrn_reflns_theta_max 66.645
_diffrn_reflns_theta_min 4.904
_diffrn_source 'sealed X-ray tube'
_diffrn_source_type 'SuperNova (Cu) X-ray Source'
_exptl_absorpt_coefficient_mu 0.987
_exptl_absorpt_correction_T_max 1.00000
_exptl_absorpt_correction_T_min 0.72726
_exptl_absorpt_correction_type gaussian
_exptl_absorpt_process_details
;
CrysAlisPro, Agilent Technologies,
Version 1.171.37.35 (release 13-08-2014 CrysAlis171 .NET)
(compiled Aug 13 2014,18:06:01)
Empirical absorption correction using spherical harmonics,
 implemented in SCALE3 ABSPACK scaling algorithm.
Empirical absorption correction using spherical harmonics,
 implemented in SCALE3 ABSPACK scaling algorithm.
;
_exptl_crystal_colour colourless
_exptl_crystal_colour_primary colourless
_exptl_crystal_density_diffrn 1.373
_exptl_crystal_description block
_exptl_crystal_F_000 560
_exptl_crystal_size_max 0.2338
_exptl_crystal_size_mid 0.2049
_exptl_crystal_size_min 0.2033
_refine_diff_density_max 0.199
_refine_diff_density_min -0.250
_refine_diff_density_rms 0.066
_refine_ls_abs_structure_details
;
 Flack x determined using 925 quotients [(I+)-(I-)]/[(I+)+(I-)]
 (Parsons, Flack and Wagner, Acta Cryst. B69 (2013) 249-259).
;
_refine_ls_abs_structure_Flack 0.01(3)
_refine_ls_extinction_method none
_refine_ls_goodness_of_fit_ref 1.130
_refine_ls_hydrogen_treatment mixed
_refine_ls_matrix_type full
_refine_ls_number_parameters 175
_refine_ls_number_reflns 2253
_refine_ls_number_restraints 0
_refine_ls_restrained_S_all 1.130
_refine_ls_R_factor_all 0.0299
_refine_ls_R_factor_gt 0.0299
_refine_ls_shift/su_max 0.000
_refine_ls_shift/su_mean 0.000
_refine_ls_structure_factor_coef Fsqd
_refine_ls_weighting_details 'w=1/[\s^2^(Fo^2^)+(0.0542P)^2^+0.2005P] where P=(Fo^2^+2Fc^2^)/3'
_refine_ls_weighting_scheme calc
_refine_ls_wR_factor_gt 0.0783
_refine_ls_wR_factor_ref 0.0784
_reflns_Friedel_coverage 0.706
_reflns_Friedel_fraction_full 1.000
_reflns_Friedel_fraction_max 1.000
_reflns_number_gt 2249
_reflns_number_total 2253
_reflns_threshold_expression 'I > 2\s(I)'
_cod_data_source_file np0c00447_si_002.cif
_cod_data_source_block 1
_cod_original_cell_volume 1268.528(15)
_cod_database_code 1558928
_shelx_shelxl_version_number 2018/3
_chemical_oxdiff_formula 'C26 H20 O3'
_shelx_space_group_comment
;
The symmetry employed for this shelxl refinement is uniquely defined
by the following loop, which should always be used as a source of
symmetry information in preference to the above space-group names.
They are only intended as comments.
;
_reflns_odcompleteness_completeness 99.85
_reflns_odcompleteness_iscentric 1
_reflns_odcompleteness_theta 66.97
_olex2_refinement_description
;
1. Fixed Uiso
 At 1.2 times of:
  All C(H) groups, H4 of O4, All C(H,H) groups
 At 1.5 times of:
  All C(H,H,H) groups, H3 of O3, H2 of O2, H5 of O5
2.a Ternary CH refined with riding coordinates:
 C4(H4A), C5(H5A), C6(H6), C9(H9)
2.b Secondary CH2 refined with riding coordinates:
 C3(H3A,H3B), C7(H7A,H7B)
2.c Idealised Me refined as rotating group:
 C10(H10A,H10B,H10C), C12(H12A,H12B,H12C)
2.d Idealised tetrahedral OH refined as rotating group:
 O4(H4)
;
_olex2_submission_special_instructions 'No special instructions were received'

loop_
_space_group_symop_operation_xyz
'x, y, z'
'-x+1/2, -y, z+1/2'
'-x, y+1/2, -z+1/2'
'x+1/2, -y+1/2, -z'

loop_
_atom_site_label
_atom_site_type_symbol
_atom_site_fract_x
_atom_site_fract_y
_atom_site_fract_z
_atom_site_U_iso_or_equiv
_atom_site_adp_type
_atom_site_occupancy
_atom_site_site_symmetry_order
_atom_site_calc_flag
_atom_site_refinement_flags_posn
_atom_site_refinement_flags_adp
_atom_site_refinement_flags_occupancy
_atom_site_disorder_assembly
_atom_site_disorder_group
O1 O 0.77583(17) 0.34924(11) 0.74446(10) 0.0230(3) Uani 1 1 d . . . . .
O2 O 0.58984(18) 0.49931(11) 0.78126(8) 0.0177(3) Uani 1 1 d . . . . .
H2 H 0.534(3) 0.446(2) 0.8109(16) 0.026 Uiso 1 1 d R . . . .
O3 O 0.61760(19) 0.84197(11) 0.65206(9) 0.0217(3) Uani 1 1 d . . . . .
H3 H 0.664(4) 0.848(2) 0.6055(19) 0.033 Uiso 1 1 d R . . . .
O4 O 1.04601(16) 0.68155(11) 0.65299(8) 0.0168(3) Uani 1 1 d . . . . .
H4 H 1.111253 0.734308 0.673013 0.020 Uiso 1 1 calc GR . . . .
O5 O 0.23298(19) 0.60239(13) 0.50711(9) 0.0207(3) Uani 1 1 d . . . . .
H5 H 0.165(4) 0.615(2) 0.5500(18) 0.031 Uiso 1 1 d R . . . .
O6 O 0.4843(2) 0.35181(12) 0.57770(10) 0.0262(3) Uani 1 1 d . . . . .
O7 O 0.6583(2) 0.45044(14) 0.48205(9) 0.0270(3) Uani 1 1 d . . . . .
C1 C 0.7253(2) 0.45289(16) 0.73689(11) 0.0142(4) Uani 1 1 d . . . . .
C3 C 0.4040(2) 0.64977(17) 0.53312(12) 0.0191(4) Uani 1 1 d . . . . .
H3A H 0.385633 0.725679 0.562870 0.023 Uiso 1 1 calc R . . . .
H3B H 0.476847 0.665233 0.482038 0.023 Uiso 1 1 calc R . . . .
C4 C 0.5050(2) 0.56342(16) 0.59289(10) 0.0152(4) Uani 1 1 d . . . . .
H4A H 0.426771 0.541356 0.641648 0.018 Uiso 1 1 calc R . . . .
C5 C 0.6775(2) 0.62379(15) 0.62764(10) 0.0130(3) Uani 1 1 d . . . . .
H5A H 0.740751 0.658714 0.577793 0.016 Uiso 1 1 calc R . . . .
C6 C 0.6430(2) 0.72753(15) 0.69331(11) 0.0152(4) Uani 1 1 d . . . . .
H6 H 0.533598 0.708465 0.726407 0.018 Uiso 1 1 calc R . . . .
C7 C 0.8055(2) 0.72550(15) 0.75593(12) 0.0170(4) Uani 1 1 d . . . . .
H7A H 0.863403 0.803754 0.757580 0.020 Uiso 1 1 calc R . . . .
H7B H 0.766073 0.705054 0.814070 0.020 Uiso 1 1 calc R . . . .
C8 C 0.9372(2) 0.63025(15) 0.72170(10) 0.0136(4) Uani 1 1 d . . . . .
C9 C 0.8124(2) 0.53988(15) 0.67416(10) 0.0127(4) Uani 1 1 d . . . . .
H9 H 0.882661 0.495044 0.631059 0.015 Uiso 1 1 calc R . . . .
C10 C 1.0602(3) 0.57569(17) 0.78975(12) 0.0195(4) Uani 1 1 d . . . . .
H10A H 1.136658 0.516411 0.763211 0.029 Uiso 1 1 calc GR . . . .
H10B H 0.988399 0.538392 0.834073 0.029 Uiso 1 1 calc GR . . . .
H10C H 1.133503 0.637706 0.815049 0.029 Uiso 1 1 calc GR . . . .
C11 C 0.5576(2) 0.45061(17) 0.54316(11) 0.0179(4) Uani 1 1 d . . . . .
C12 C 0.5389(3) 0.23923(19) 0.53870(18) 0.0365(5) Uani 1 1 d . . . . .
H12A H 0.527342 0.244737 0.476834 0.055 Uiso 1 1 calc GR . . . .
H12B H 0.463209 0.175559 0.559896 0.055 Uiso 1 1 calc GR . . . .
H12C H 0.662461 0.222661 0.553491 0.055 Uiso 1 1 calc GR . . . .

loop_
_atom_site_aniso_label
_atom_site_aniso_U_11
_atom_site_aniso_U_22
_atom_site_aniso_U_33
_atom_site_aniso_U_23
_atom_site_aniso_U_13
_atom_site_aniso_U_12
O1 0.0203(7) 0.0133(6) 0.0354(8) 0.0061(6) 0.0007(6) 0.0030(5)
O2 0.0199(6) 0.0138(6) 0.0192(6) 0.0031(5) 0.0061(5) -0.0018(5)
O3 0.0307(7) 0.0142(6) 0.0202(6) 0.0043(5) 0.0101(6) 0.0088(6)
O4 0.0150(6) 0.0170(6) 0.0183(6) -0.0006(5) 0.0029(5) -0.0051(5)
O5 0.0151(7) 0.0284(7) 0.0186(6) 0.0021(5) -0.0032(5) -0.0002(5)
O6 0.0250(7) 0.0182(7) 0.0354(7) -0.0010(6) 0.0045(6) -0.0028(6)
O7 0.0304(8) 0.0293(7) 0.0213(7) -0.0058(6) 0.0054(6) -0.0011(6)
C1 0.0133(8) 0.0127(7) 0.0166(8) -0.0005(7) -0.0052(6) -0.0017(7)
C3 0.0140(8) 0.0233(9) 0.0201(8) 0.0061(8) -0.0012(7) 0.0009(8)
C4 0.0133(8) 0.0182(8) 0.0142(8) 0.0032(7) -0.0006(7) -0.0007(7)
C5 0.0122(7) 0.0131(8) 0.0136(7) 0.0010(6) 0.0017(6) 0.0009(6)
C6 0.0166(9) 0.0116(8) 0.0173(8) 0.0029(6) 0.0050(7) 0.0021(7)
C7 0.0174(8) 0.0142(7) 0.0195(9) -0.0032(7) 0.0014(7) -0.0012(7)
C8 0.0135(8) 0.0113(8) 0.0158(7) -0.0003(6) 0.0021(6) -0.0032(7)
C9 0.0113(8) 0.0124(7) 0.0144(8) -0.0016(6) 0.0008(6) 0.0009(7)
C10 0.0197(9) 0.0183(9) 0.0204(9) 0.0016(7) -0.0047(7) -0.0021(7)
C11 0.0140(8) 0.0223(9) 0.0173(8) -0.0012(7) -0.0057(7) -0.0009(7)
C12 0.0343(12) 0.0200(10) 0.0551(13) -0.0067(10) 0.0053(11) -0.0028(9)

loop_
_atom_type_symbol
_atom_type_description
_atom_type_scat_dispersion_real
_atom_type_scat_dispersion_imag
_atom_type_scat_source
C C 0.0181 0.0091 'International Tables Vol C Tables 4.2.6.8 and 6.1.1.4'
H H 0.0000 0.0000 'International Tables Vol C Tables 4.2.6.8 and 6.1.1.4'
O O 0.0492 0.0322 'International Tables Vol C Tables 4.2.6.8 and 6.1.1.4'

loop_
_exptl_crystal_face_index_h
_exptl_crystal_face_index_k
_exptl_crystal_face_index_l
_exptl_crystal_face_perp_dist
_exptl_oxdiff_crystal_face_indexfrac_h
_exptl_oxdiff_crystal_face_indexfrac_k
_exptl_oxdiff_crystal_face_indexfrac_l
_exptl_oxdiff_crystal_face_x
_exptl_oxdiff_crystal_face_y
_exptl_oxdiff_crystal_face_z
-1 6 6 0.1033 -1.0000 6.0000 6.0000 -0.0028 -0.0321 1.0456
1 -6 -6 0.1000 1.0000 -6.0000 -6.0000 0.0028 0.0321 -1.0456
5 0 3 0.1016 5.0000 0.0000 3.0000 -0.1943 1.0660 -0.0037
-5 0 -3 0.1033 -5.0000 -0.0000 -3.0000 0.1943 -1.0660 0.0037
-1 -5 7 0.1084 -1.0000 -5.0000 7.0000 0.9858 0.1726 -0.1005
1 4 -8 0.1037 1.0000 4.0000 -8.0000 -0.9719 -0.1987 -0.0678

loop_
_geom_angle_atom_site_label_1
_geom_angle_atom_site_label_2
_geom_angle_atom_site_label_3
_geom_angle
_geom_angle_site_symmetry_1
_geom_angle_site_symmetry_3
_geom_angle_publ_flag
C1 O2 H2 112.3(17) . . ?
C6 O3 H3 114(2) . . ?
C8 O4 H4 109.5 . . ?
C3 O5 H5 104.2(18) . . ?
C11 O6 C12 115.60(16) . . ?
O1 C1 O2 123.66(16) . . ?
O1 C1 C9 122.39(16) . . ?
O2 C1 C9 113.94(14) . . ?
O5 C3 H3A 109.3 . . ?
O5 C3 H3B 109.3 . . ?
O5 C3 C4 111.81(14) . . ?
H3A C3 H3B 107.9 . . ?
C4 C3 H3A 109.3 . . ?
C4 C3 H3B 109.3 . . ?
C3 C4 H4A 109.4 . . ?
C3 C4 C5 110.02(14) . . ?
C5 C4 H4A 109.4 . . ?
C11 C4 C3 109.84(14) . . ?
C11 C4 H4A 109.4 . . ?
C11 C4 C5 108.82(14) . . ?
C4 C5 H5A 107.2 . . ?
C4 C5 C6 114.42(14) . . ?
C4 C5 C9 115.79(14) . . ?
C6 C5 H5A 107.2 . . ?
C9 C5 H5A 107.2 . . ?
C9 C5 C6 104.57(13) . . ?
O3 C6 C5 112.96(14) . . ?
O3 C6 H6 108.3 . . ?
O3 C6 C7 113.12(14) . . ?
C5 C6 H6 108.3 . . ?
C7 C6 C5 105.58(13) . . ?
C7 C6 H6 108.3 . . ?
C6 C7 H7A 110.3 . . ?
C6 C7 H7B 110.3 . . ?
H7A C7 H7B 108.6 . . ?
C8 C7 C6 106.87(13) . . ?
C8 C7 H7A 110.3 . . ?
C8 C7 H7B 110.3 . . ?
O4 C8 C7 109.49(14) . . ?
O4 C8 C9 103.91(12) . . ?
O4 C8 C10 109.29(13) . . ?
C7 C8 C9 103.42(13) . . ?
C10 C8 C7 114.82(14) . . ?
C10 C8 C9 115.22(14) . . ?
C1 C9 C5 114.09(14) . . ?
C1 C9 C8 111.47(13) . . ?
C1 C9 H9 109.6 . . ?
C5 C9 C8 102.33(13) . . ?
C5 C9 H9 109.6 . . ?
C8 C9 H9 109.6 . . ?
C8 C10 H10A 109.5 . . ?
C8 C10 H10B 109.5 . . ?
C8 C10 H10C 109.5 . . ?
H10A C10 H10B 109.5 . . ?
H10A C10 H10C 109.5 . . ?
H10B C10 H10C 109.5 . . ?
O6 C11 C4 111.89(15) . . ?
O7 C11 O6 124.30(17) . . ?
O7 C11 C4 123.77(17) . . ?
O6 C12 H12A 109.5 . . ?
O6 C12 H12B 109.5 . . ?
O6 C12 H12C 109.5 . . ?
H12A C12 H12B 109.5 . . ?
H12A C12 H12C 109.5 . . ?
H12B C12 H12C 109.5 . . ?

loop_
_geom_bond_atom_site_label_1
_geom_bond_atom_site_label_2
_geom_bond_distance
_geom_bond_site_symmetry_2
_geom_bond_publ_flag
O1 C1 1.217(2) . ?
O2 H2 0.85(3) . ?
O2 C1 1.319(2) . ?
O3 H3 0.80(3) . ?
O3 C6 1.435(2) . ?
O4 H4 0.8200 . ?
O4 C8 1.4481(19) . ?
O5 H5 0.84(3) . ?
O5 C3 1.428(2) . ?
O6 C11 1.336(2) . ?
O6 C12 1.446(2) . ?
O7 C11 1.201(2) . ?
C1 C9 1.512(2) . ?
C3 H3A 0.9700 . ?
C3 H3B 0.9700 . ?
C3 C4 1.526(2) . ?
C4 H4A 0.9800 . ?
C4 C5 1.539(2) . ?
C4 C11 1.521(2) . ?
C5 H5A 0.9800 . ?
C5 C6 1.556(2) . ?
C5 C9 1.543(2) . ?
C6 H6 0.9800 . ?
C6 C7 1.543(3) . ?
C7 H7A 0.9700 . ?
C7 H7B 0.9700 . ?
C7 C8 1.533(2) . ?
C8 C9 1.549(2) . ?
C8 C10 1.516(2) . ?
C9 H9 0.9800 . ?
C10 H10A 0.9600 . ?
C10 H10B 0.9600 . ?
C10 H10C 0.9600 . ?
C12 H12A 0.9600 . ?
C12 H12B 0.9600 . ?
C12 H12C 0.9600 . ?

loop_
_geom_torsion_atom_site_label_1
_geom_torsion_atom_site_label_2
_geom_torsion_atom_site_label_3
_geom_torsion_atom_site_label_4
_geom_torsion
_geom_torsion_site_symmetry_1
_geom_torsion_site_symmetry_2
_geom_torsion_site_symmetry_3
_geom_torsion_site_symmetry_4
_geom_torsion_publ_flag
O1 C1 C9 C5 140.76(17) . . . . ?
O1 C1 C9 C8 -103.94(19) . . . . ?
O2 C1 C9 C5 -38.55(19) . . . . ?
O2 C1 C9 C8 76.74(17) . . . . ?
O3 C6 C7 C8 -119.18(14) . . . . ?
O4 C8 C9 C1 164.20(13) . . . . ?
O4 C8 C9 C5 -73.46(15) . . . . ?
O5 C3 C4 C5 -173.49(14) . . . . ?
O5 C3 C4 C11 66.74(19) . . . . ?
C3 C4 C5 C6 69.83(18) . . . . ?
C3 C4 C5 C9 -168.41(14) . . . . ?
C3 C4 C11 O6 -119.71(16) . . . . ?
C3 C4 C11 O7 62.8(2) . . . . ?
C4 C5 C6 O3 -87.43(17) . . . . ?
C4 C5 C6 C7 148.47(14) . . . . ?
C4 C5 C9 C1 -44.4(2) . . . . ?
C4 C5 C9 C8 -164.92(13) . . . . ?
C5 C4 C11 O6 119.79(16) . . . . ?
C5 C4 C11 O7 -57.7(2) . . . . ?
C5 C6 C7 C8 4.82(17) . . . . ?
C6 C5 C9 C1 82.50(16) . . . . ?
C6 C5 C9 C8 -38.05(16) . . . . ?
C6 C7 C8 O4 81.89(16) . . . . ?
C6 C7 C8 C9 -28.38(16) . . . . ?
C6 C7 C8 C10 -154.76(14) . . . . ?
C7 C8 C9 C1 -81.44(16) . . . . ?
C7 C8 C9 C5 40.90(15) . . . . ?
C9 C5 C6 O3 144.85(14) . . . . ?
C9 C5 C6 C7 20.75(17) . . . . ?
C10 C8 C9 C1 44.68(19) . . . . ?
C10 C8 C9 C5 167.02(14) . . . . ?
C11 C4 C5 C6 -169.78(13) . . . . ?
C11 C4 C5 C9 -48.02(19) . . . . ?
C12 O6 C11 O7 2.3(3) . . . . ?
C12 O6 C11 C4 -175.22(17) . . . . ?
